data_1001620
loop_
_publ_author_name
'Guesdon, A'
'Borel, M M'
'Leclaire, A'
'Grandin, A'
'Raveau, B'

_publ_section_title
;
A mixed-valent molybdenum monophosphate with a layer structure:
KMo~3~P~2~O~14~
;
_journal_coden_ASTM JSSCBI
_journal_name_full 'Journal of Solid State Chemistry'
_journal_page_first 145
_journal_page_last 151
_journal_paper_doi 10.1006/jssc.1994.1084
_journal_volume 109
_journal_year 1994
_chemical_formula_structural 'K (Mo3 P2 O14)'
_chemical_formula_sum 'K Mo3 O14 P2'
_chemical_name_systematic 'Potassium phyllo-molybdophosphate *'
_space_group_IT_number 11
_symmetry_cell_setting monoclinic
_symmetry_Int_Tables_number 11
_symmetry_space_group_name_Hall '-P 2yb'
_symmetry_space_group_name_H-M 'P 1 21/m 1'
_cell_angle_alpha 90
_cell_angle_beta 111.65(2)
_cell_angle_gamma 90
_cell_formula_units_Z 2
_cell_length_a 8.599(2)
_cell_length_b 6.392(1)
_cell_length_c 10.602(2)
_cell_volume 541.6
_refine_ls_R_factor_all 0.042
_cod_database_code 1001620

loop_
_symmetry_equiv_pos_as_xyz
x,y,z
-x,1/2+y,-z
-x,-y,-z
x,1/2-y,z

loop_
_atom_site_label
_atom_site_type_symbol
_atom_site_symmetry_multiplicity
_atom_site_Wyckoff_symbol
_atom_site_fract_x
_atom_site_fract_y
_atom_site_fract_z
_atom_site_occupancy
_atom_site_attached_hydrogens
_atom_site_calc_flag
Mo1 Mo6+ 2 e 0.23363(8) 0.25 0.00971(8) 1. 0 d
Mo2 Mo6+ 2 e 0.24876(8) 0.25 0.32984(8) 1. 0 d
Mo3 Mo6+ 2 e 0.84014(8) 0.25 0.38009(8) 1. 0 d
P1 P5+ 2 e 0.8530(2) 0.25 0.0650(2) 1. 0 d
P2 P5+ 2 e 0.1120(3) 0.75 0.2998(2) 1. 0 d
K1 K1+ 2 e 0.4841(3) 0.75 0.2483(2) 1. 0 d
O1 O2- 2 e 0.3904(9) 0.25 -0.0467(9) 1. 0 d
O2 O2- 2 e 0.0373(8) 0.25 -0.1656(8) 1. 0 d
O3 O2- 4 f 0.2170(6) 0.5597(8) 0.0265(5) 1. 0 d
O4 O2- 2 e 0.3539(7) 0.25 0.2049(7) 1. 0 d
O5 O2- 2 e 0.0438(8) 0.25 0.1169(7) 1. 0 d
O6 O2- 2 e 0.4165(8) 0.25 0.4731(7) 1. 0 d
O7 O2- 2 e 0.0710(7) 0.25 0.3876(7) 1. 0 d
O8 O2- 4 f 0.2252(5) 0.5619(5) 0.3096(5) 1. 0 d
O9 O2- 4 f 0.7219(7) 0.037(1) 0.3719(6) 1. 0 d
O10 O2- 2 e 0.7896(9) 0.25 0.1801(8) 1. 0 d
O11 O2- 2 e 0.9544(9) 0.25 0.5843(7) 1. 0 d

loop_
_atom_type_symbol
_atom_type_oxidation_number
Mo6+ 5.670
P5+ 5.000
K1+ 1.000
O2- -2.000
